data_4508653
loop_
_publ_author_name
'Liu, Yu'
'Guo, Dong-Sheng'
'Zhang, Heng-Yi'
'Kang, Shu'
'Song, Hai-Bin'

_publ_section_title
;
 Diverse Conformation and Extended Structure
 ofp-Sulfonatothiacalix[4]arene Manipulated by Guest Molecules
;
_journal_issue 6
_journal_name_full 'Crystal Growth &amp; Design'
_journal_page_first 1399
_journal_paper_doi 10.1021/cg060012h
_journal_volume 6
_journal_year 2006
_chemical_formula_sum 'C72 H58 Cu2 N8 O23 S8'
_chemical_formula_weight 1786.81
_chemical_name_systematic
; 
 ? 
;
_space_group_IT_number 2
_symmetry_cell_setting triclinic
_symmetry_space_group_name_Hall '-P 1'
_symmetry_space_group_name_H-M 'P -1'
_atom_sites_solution_hydrogens geom
_atom_sites_solution_primary direct
_atom_sites_solution_secondary difmap
_audit_creation_method SHELXL-97
_cell_angle_alpha 100.004(8)
_cell_angle_beta 94.554(7)
_cell_angle_gamma 108.504(7)
_cell_formula_units_Z 2
_cell_length_a 14.435(6)
_cell_length_b 14.994(6)
_cell_length_c 18.939(8)
_cell_measurement_reflns_used 950
_cell_measurement_temperature 293(2)
_cell_measurement_theta_max 24.16
_cell_measurement_theta_min 2.84
_cell_volume 3788(3)
_computing_cell_refinement 'Bruker SMART'
_computing_data_collection 'Bruker SMART'
_computing_data_reduction 'Bruker SAINT'
_computing_molecular_graphics 'Bruker SHELXTL'
_computing_publication_material 'Bruker SHELXTL'
_computing_structure_refinement 'SHELXL-97 (Sheldrick, 1997)'
_computing_structure_solution 'SHELXS-97 (Sheldrick, 1990)'
_diffrn_ambient_temperature 293(2)
_diffrn_measured_fraction_theta_full 0.994
_diffrn_measured_fraction_theta_max 0.994
_diffrn_measurement_device_type 'CCD area detector'
_diffrn_measurement_method 'phi and omega scans'
_diffrn_radiation_monochromator graphite
_diffrn_radiation_source 'fine-focus sealed tube'
_diffrn_radiation_type MoK\a
_diffrn_radiation_wavelength 0.71073
_diffrn_reflns_av_R_equivalents 0.0391
_diffrn_reflns_av_sigmaI/netI 0.1060
_diffrn_reflns_limit_h_max 17
_diffrn_reflns_limit_h_min -17
_diffrn_reflns_limit_k_max 17
_diffrn_reflns_limit_k_min -15
_diffrn_reflns_limit_l_max 18
_diffrn_reflns_limit_l_min -22
_diffrn_reflns_number 19683
_diffrn_reflns_theta_full 25.01
_diffrn_reflns_theta_max 25.01
_diffrn_reflns_theta_min 1.10
_exptl_absorpt_coefficient_mu 0.865
_exptl_absorpt_correction_T_max 1.000000
_exptl_absorpt_correction_T_min 0.664155
_exptl_absorpt_correction_type multi-scan
_exptl_absorpt_process_details SADABS
_exptl_crystal_density_diffrn 1.565
_exptl_crystal_density_meas ?
_exptl_crystal_density_method 'not measured'
_exptl_crystal_F_000 1832
_exptl_crystal_size_max 0.24
_exptl_crystal_size_mid 0.18
_exptl_crystal_size_min 0.16
_refine_diff_density_max 0.778
_refine_diff_density_min -0.483
_refine_diff_density_rms 0.101
_refine_ls_extinction_method none
_refine_ls_goodness_of_fit_ref 1.107
_refine_ls_hydrogen_treatment mixed
_refine_ls_matrix_type full
_refine_ls_number_parameters 1122
_refine_ls_number_reflns 13281
_refine_ls_number_restraints 48
_refine_ls_restrained_S_all 1.115
_refine_ls_R_factor_all 0.1692
_refine_ls_R_factor_gt 0.0784
_refine_ls_shift/su_max 0.004
_refine_ls_shift/su_mean 0.000
_refine_ls_structure_factor_coef Fsqd
_refine_ls_weighting_details 'calc w=1/[\s^2^(Fo^2^)+(0.1200P)^2^+0.0000P] where P=(Fo^2^+2Fc^2^)/3'
_refine_ls_weighting_scheme calc
_refine_ls_wR_factor_gt 0.2013
_refine_ls_wR_factor_ref 0.2551
_reflns_number_gt 6357
_reflns_number_total 13281
_reflns_threshold_expression >2sigma(I)
_cod_data_source_file cg060012hsup1.cif
_cod_data_source_block 4
_cod_depositor_comments
;
The following automatic conversions were performed:

'_symmetry_cell_setting' value 'Triclinic' changed to 'triclinic'
according to /home/saulius/struct/CIF-dictionaries/cif_core.dic
dictionary named 'cif_core.dic' version 2.4.2 from
2011-04-26.

'_exptl_absorpt_correction_type' value 'MULTI-SCAN'
changed to 'multi-scan' according to
/home/saulius/struct/CIF-dictionaries/cif_core.dic dictionary named
'cif_core.dic' version 2.4.2 from 2011-04-26.

Automatic conversion script
Id: cif_fix_values 1891 2012-01-12 08:04:46Z andrius 

The following automatic conversions were performed:

'_exptl_crystal_density_meas' value 'NONE' was changed to '?' - the
value is perceived as not measured.

Automatic conversion script
Id: cif_fix_values 3008 2015-01-20 13:52:24Z robertas 
;
_cod_original_sg_symbol_H-M P-1
_cod_database_code 4508653

loop_
_symmetry_equiv_pos_as_xyz
'x, y, z'
'-x, -y, -z'

loop_
_atom_site_label
_atom_site_type_symbol
_atom_site_fract_x
_atom_site_fract_y
_atom_site_fract_z
_atom_site_U_iso_or_equiv
_atom_site_adp_type
_atom_site_occupancy
_atom_site_symmetry_multiplicity
_atom_site_calc_flag
_atom_site_refinement_flags
_atom_site_disorder_assembly
_atom_site_disorder_group
Cu1 Cu 0.10547(8) 0.54270(8) 0.22742(5) 0.0613(3) Uani 1 1 d . . .
Cu2 Cu 0.63841(9) 0.76459(9) 0.44752(5) 0.0633(4) Uani 1 1 d . . .
S1 S 0.64334(16) 0.55399(17) 0.05857(12) 0.0571(6) Uani 1 1 d . A .
S2 S 0.33078(16) 0.55811(18) 0.20276(11) 0.0560(6) Uani 1 1 d . . .
S3 S 0.42063(16) 0.77703(18) -0.00085(12) 0.0602(6) Uani 1 1 d . . .
S4 S 0.3488(6) 1.0804(5) 0.1411(3) 0.0723(19) Uani 0.609(10) 1 d PD A 1
O6 O 0.347(2) 1.070(2) 0.2142(8) 0.154(14) Uani 0.609(10) 1 d PDU A 1
O7 O 0.2572(8) 1.0323(8) 0.0942(6) 0.095(5) Uani 0.609(10) 1 d PD A 1
O8 O 0.3895(12) 1.1777(8) 0.1336(8) 0.077(4) Uani 0.609(10) 1 d PD A 1
S4' S 0.4127(9) 1.1206(8) 0.1800(9) 0.093(4) Uani 0.391(10) 1 d PD A 2
O6' O 0.3332(18) 1.0577(15) 0.2057(16) 0.109(17) Uani 0.391(10) 1 d PD A 2
O7' O 0.463(2) 1.159(3) 0.2532(11) 0.209(19) Uani 0.391(10) 1 d PD A 2
O8' O 0.419(4) 1.207(2) 0.157(2) 0.19(2) Uani 0.391(10) 1 d PDU A 2
O21 O 0.549(3) 1.1979(13) 0.3184(9) 0.230(18) Uani 0.50 1 d P B 3
S5 S 0.7401(3) 1.1053(2) 0.10033(14) 0.0914(10) Uani 1 1 d . A .
S6 S 0.83491(18) 1.0870(2) 0.37980(12) 0.0649(7) Uani 1 1 d . A .
S7 S 0.96080(18) 0.8818(2) 0.16370(17) 0.0931(10) Uani 1 1 d . A .
S8 S 0.8711(3) 0.5943(4) 0.31517(16) 0.1224(15) Uani 1 1 d . A .
O1 O 0.5836(4) 0.6958(5) -0.0123(3) 0.0654(16) Uani 1 1 d . . .
H1 H 0.6346 0.7398 0.0062 0.098 Uiso 1 1 calc R . .
O2 O 0.3504(5) 0.6356(5) 0.2645(3) 0.082(2) Uani 1 1 d . . .
O3 O 0.3548(5) 0.4777(5) 0.2188(4) 0.087(2) Uani 1 1 d . . .
O4 O 0.2308(4) 0.5300(4) 0.1645(3) 0.0599(15) Uani 1 1 d . . .
O5 O 0.6359(4) 0.8996(4) 0.0339(3) 0.0627(16) Uani 1 1 d . . .
H5 H 0.6301 0.8928 -0.0103 0.094 Uiso 1 1 calc R . .
O9 O 0.8470(7) 0.9640(6) 0.0694(3) 0.101(2) Uani 1 1 d . . .
H9 H 0.8764 1.0100 0.0525 0.152 Uiso 1 1 calc R . .
O10 O 0.7519(5) 1.0189(6) 0.3973(4) 0.096(2) Uani 1 1 d . . .
O11 O 0.8279(7) 1.1817(6) 0.3882(4) 0.118(3) Uani 1 1 d . . .
O12 O 0.9264(5) 1.0912(7) 0.4171(3) 0.118(3) Uani 1 1 d . . .
O13 O 0.7796(4) 0.7542(5) 0.0660(4) 0.0722(18) Uani 1 1 d . . .
H13 H 0.7207 0.7297 0.0497 0.108 Uiso 1 1 calc R . .
O14 O 0.7949(7) 0.5801(9) 0.3502(5) 0.155(4) Uani 1 1 d U . .
O15 O 0.9539(9) 0.6784(10) 0.3636(5) 0.189(5) Uani 1 1 d . . .
O16 O 0.9160(7) 0.5271(8) 0.2915(5) 0.133(3) Uani 1 1 d . . .
O17 O 0.7455(6) 0.9002(7) 0.4881(5) 0.142(4) Uani 1 1 d . . .
N1 N 0.1369(5) 0.5946(6) 0.3362(3) 0.0568(19) Uani 1 1 d . . .
N2 N 0.0907(5) 0.4185(5) 0.2573(4) 0.0576(18) Uani 1 1 d . . .
N3 N -0.0146(5) 0.4900(6) 0.1474(3) 0.0574(19) Uani 1 1 d . . .
N4 N 0.1264(5) 0.6611(5) 0.1888(3) 0.0475(16) Uani 1 1 d . . .
N5 N 0.6022(5) 0.6211(6) 0.4094(4) 0.0605(19) Uani 1 1 d . . .
N6 N 0.6570(6) 0.7258(7) 0.5404(4) 0.070(2) Uani 1 1 d . . .
N7 N 0.5210(5) 0.8211(5) 0.4652(3) 0.0535(17) Uani 1 1 d . . .
N8 N 0.6154(5) 0.7977(5) 0.3520(3) 0.0504(17) Uani 1 1 d . . .
C1 C 0.5478(5) 0.6033(6) 0.0776(4) 0.0417(18) Uani 1 1 d . . .
C2 C 0.4870(5) 0.5682(6) 0.1264(4) 0.0446(19) Uani 1 1 d . . .
H2 H 0.4973 0.5216 0.1496 0.054 Uiso 1 1 calc R . .
C3 C 0.4098(5) 0.6033(5) 0.1407(4) 0.0390(17) Uani 1 1 d . . .
C4 C 0.3933(5) 0.6685(6) 0.1041(4) 0.0448(19) Uani 1 1 d . . .
H4 H 0.3412 0.6908 0.1130 0.054 Uiso 1 1 calc R . .
C5 C 0.4525(5) 0.7024(5) 0.0539(4) 0.0408(18) Uani 1 1 d . . .
C6 C 0.5296(5) 0.6668(6) 0.0401(4) 0.047(2) Uani 1 1 d . . .
C7 C 0.4739(7) 0.8942(7) 0.0523(4) 0.057(2) Uani 1 1 d . . .
C8 C 0.4145(9) 0.9437(10) 0.0810(6) 0.091(4) Uani 1 1 d . A .
H8 H 0.3467 0.9132 0.0764 0.109 Uiso 1 1 calc R . .
C9 C 0.4579(14) 1.0407(12) 0.1173(7) 0.113(6) Uani 1 1 d . . .
C10 C 0.5564(12) 1.0884(9) 0.1251(6) 0.092(4) Uani 1 1 d . A .
H10 H 0.5837 1.1525 0.1491 0.111 Uiso 1 1 calc R . .
C11 C 0.6131(8) 1.0389(7) 0.0966(4) 0.070(3) Uani 1 1 d . . .
C12 C 0.5728(7) 0.9433(7) 0.0601(4) 0.055(2) Uani 1 1 d . A .
C13 C 0.7946(7) 1.0555(6) 0.1635(5) 0.064(2) Uani 1 1 d . . .
C14 C 0.7930(6) 1.0836(6) 0.2368(4) 0.059(2) Uani 1 1 d . A .
H14 H 0.7601 1.1260 0.2524 0.070 Uiso 1 1 calc R . .
C15 C 0.8387(6) 1.0501(6) 0.2865(4) 0.050(2) Uani 1 1 d . . .
C16 C 0.8894(6) 0.9886(6) 0.2641(4) 0.059(2) Uani 1 1 d . A .
H16 H 0.9223 0.9679 0.2987 0.070 Uiso 1 1 calc R . .
C17 C 0.8924(6) 0.9574(7) 0.1922(5) 0.067(3) Uani 1 1 d . . .
C18 C 0.8468(7) 0.9936(7) 0.1403(5) 0.070(3) Uani 1 1 d . A .
C19 C 0.8806(6) 0.7694(7) 0.1733(5) 0.061(2) Uani 1 1 d . . .
C20 C 0.9025(8) 0.7315(10) 0.2327(5) 0.080(3) Uani 1 1 d . A .
H20 H 0.9570 0.7672 0.2674 0.096 Uiso 1 1 calc R . .
C21 C 0.8452(8) 0.6436(10) 0.2400(5) 0.076(3) Uani 1 1 d . . .
C22 C 0.7637(6) 0.5908(7) 0.1882(5) 0.063(2) Uani 1 1 d . A .
H22 H 0.7240 0.5305 0.1934 0.075 Uiso 1 1 calc R . .
C23 C 0.7406(6) 0.6270(7) 0.1281(4) 0.051(2) Uani 1 1 d . . .
C24 C 0.7993(6) 0.7163(7) 0.1219(4) 0.054(2) Uani 1 1 d . A .
C25 C 0.1557(6) 0.6795(8) 0.3747(5) 0.074(3) Uani 1 1 d . . .
H25 H 0.1660 0.7304 0.3509 0.089 Uiso 1 1 calc R . .
C26 C 0.1617(8) 0.7002(11) 0.4502(6) 0.102(4) Uani 1 1 d . . .
H26 H 0.1760 0.7630 0.4755 0.122 Uiso 1 1 calc R . .
C27 C 0.1462(7) 0.6267(13) 0.4856(6) 0.101(5) Uani 1 1 d . . .
H27 H 0.1515 0.6387 0.5358 0.121 Uiso 1 1 calc R . .
C28 C 0.1224(7) 0.5330(10) 0.4459(5) 0.077(3) Uani 1 1 d . . .
C29 C 0.1070(9) 0.4556(13) 0.4802(7) 0.107(5) Uani 1 1 d . . .
H29 H 0.1118 0.4658 0.5304 0.128 Uiso 1 1 calc R . .
C30 C 0.0861(9) 0.3692(14) 0.4418(8) 0.115(5) Uani 1 1 d . . .
H30 H 0.0754 0.3184 0.4657 0.138 Uiso 1 1 calc R . .
C31 C 0.0786(7) 0.3479(10) 0.3621(6) 0.077(3) Uani 1 1 d . . .
C32 C 0.0595(8) 0.2586(10) 0.3181(8) 0.093(4) Uani 1 1 d . . .
H32 H 0.0465 0.2040 0.3378 0.112 Uiso 1 1 calc R . .
C33 C 0.0598(7) 0.2516(8) 0.2457(7) 0.089(3) Uani 1 1 d . . .
H33 H 0.0489 0.1922 0.2156 0.107 Uiso 1 1 calc R . .
C34 C 0.0765(7) 0.3339(8) 0.2164(6) 0.070(3) Uani 1 1 d . . .
H34 H 0.0775 0.3285 0.1668 0.085 Uiso 1 1 calc R . .
C35 C 0.0942(6) 0.4267(8) 0.3293(5) 0.060(2) Uani 1 1 d . . .
C36 C 0.1190(6) 0.5204(8) 0.3720(5) 0.060(2) Uani 1 1 d . . .
C37 C -0.0895(7) 0.4075(8) 0.1331(5) 0.075(3) Uani 1 1 d . . .
H37 H -0.0919 0.3629 0.1621 0.090 Uiso 1 1 calc R . .
C38 C -0.1642(8) 0.3866(10) 0.0760(7) 0.099(4) Uani 1 1 d . . .
H38 H -0.2163 0.3286 0.0677 0.119 Uiso 1 1 calc R . .
C39 C -0.1627(7) 0.4480(9) 0.0325(6) 0.078(3) Uani 1 1 d . . .
H39 H -0.2118 0.4319 -0.0070 0.094 Uiso 1 1 calc R . .
C40 C -0.0870(7) 0.5363(8) 0.0471(5) 0.065(3) Uani 1 1 d . . .
C41 C -0.0790(8) 0.6083(10) 0.0066(5) 0.079(3) Uani 1 1 d . . .
H41 H -0.1259 0.5968 -0.0336 0.095 Uiso 1 1 calc R . .
C42 C -0.0047(9) 0.6937(10) 0.0249(5) 0.078(3) Uani 1 1 d . . .
H42 H -0.0007 0.7388 -0.0038 0.094 Uiso 1 1 calc R . .
C43 C 0.0679(7) 0.7167(8) 0.0869(4) 0.057(2) Uani 1 1 d . . .
C44 C 0.1441(7) 0.8043(8) 0.1104(5) 0.067(3) Uani 1 1 d . . .
H44 H 0.1509 0.8531 0.0847 0.080 Uiso 1 1 calc R . .
C45 C 0.2091(7) 0.8184(7) 0.1715(5) 0.068(3) Uani 1 1 d . . .
H45 H 0.2600 0.8769 0.1879 0.081 Uiso 1 1 calc R . .
C46 C 0.1979(7) 0.7439(7) 0.2088(5) 0.060(2) Uani 1 1 d . . .
H46 H 0.2431 0.7536 0.2496 0.072 Uiso 1 1 calc R . .
C47 C 0.0617(6) 0.6460(6) 0.1274(4) 0.048(2) Uani 1 1 d . . .
C48 C -0.0141(6) 0.5560(7) 0.1066(4) 0.052(2) Uani 1 1 d . . .
C49 C 0.5700(7) 0.5690(8) 0.3439(6) 0.071(3) Uani 1 1 d . . .
H49 H 0.5563 0.5980 0.3067 0.086 Uiso 1 1 calc R . .
C50 C 0.5556(7) 0.4694(10) 0.3284(7) 0.097(4) Uani 1 1 d . . .
H50 H 0.5332 0.4331 0.2814 0.116 Uiso 1 1 calc R . .
C51 C 0.5752(8) 0.4279(9) 0.3837(9) 0.097(4) Uani 1 1 d . . .
H51 H 0.5672 0.3627 0.3744 0.116 Uiso 1 1 calc R . .
C52 C 0.6065(7) 0.4812(10) 0.4524(7) 0.079(3) Uani 1 1 d . . .
C53 C 0.6223(8) 0.4370(9) 0.5104(8) 0.090(4) Uani 1 1 d . . .
H53 H 0.6152 0.3720 0.5017 0.107 Uiso 1 1 calc R . .
C54 C 0.6471(8) 0.4890(11) 0.5759(9) 0.103(5) Uani 1 1 d . . .
H54 H 0.6558 0.4600 0.6143 0.123 Uiso 1 1 calc R . .
C55 C 0.6611(7) 0.5889(9) 0.5901(6) 0.074(3) Uani 1 1 d . . .
C56 C 0.6859(8) 0.6489(12) 0.6584(8) 0.100(5) Uani 1 1 d . . .
H56 H 0.6969 0.6238 0.6986 0.121 Uiso 1 1 calc R . .
C57 C 0.6944(8) 0.7419(12) 0.6679(6) 0.102(4) Uani 1 1 d . . .
H57 H 0.7072 0.7799 0.7143 0.122 Uiso 1 1 calc R . .
C58 C 0.6836(8) 0.7823(10) 0.6055(6) 0.094(4) Uani 1 1 d . . .
H58 H 0.6954 0.8479 0.6110 0.113 Uiso 1 1 calc R . .
C59 C 0.6474(6) 0.6320(8) 0.5329(5) 0.059(2) Uani 1 1 d . . .
C60 C 0.6177(6) 0.5757(7) 0.4624(6) 0.059(2) Uani 1 1 d . . .
C61 C 0.4753(7) 0.8334(7) 0.5222(5) 0.072(3) Uani 1 1 d . . .
H61 H 0.4912 0.8118 0.5632 0.087 Uiso 1 1 calc R . .
C62 C 0.4033(7) 0.8785(8) 0.5222(7) 0.087(4) Uani 1 1 d . . .
H62 H 0.3720 0.8864 0.5627 0.105 Uiso 1 1 calc R . .
C63 C 0.3801(7) 0.9102(7) 0.4626(7) 0.080(3) Uani 1 1 d . . .
H63 H 0.3329 0.9404 0.4622 0.096 Uiso 1 1 calc R . .
C64 C 0.4255(6) 0.8981(6) 0.4038(5) 0.062(2) Uani 1 1 d . . .
C65 C 0.4085(8) 0.9343(7) 0.3397(6) 0.078(3) Uani 1 1 d . . .
H65 H 0.3627 0.9658 0.3370 0.093 Uiso 1 1 calc R . .
C66 C 0.4585(8) 0.9226(7) 0.2841(6) 0.075(3) Uani 1 1 d . . .
H66 H 0.4457 0.9461 0.2434 0.091 Uiso 1 1 calc R . .
C67 C 0.5297(6) 0.8764(6) 0.2846(4) 0.057(2) Uani 1 1 d . . .
C68 C 0.5833(7) 0.8614(7) 0.2292(4) 0.069(3) Uani 1 1 d . . .
H68 H 0.5722 0.8818 0.1866 0.083 Uiso 1 1 calc R . .
C69 C 0.6504(7) 0.8184(7) 0.2354(4) 0.067(3) Uani 1 1 d . . .
H69 H 0.6863 0.8094 0.1978 0.081 Uiso 1 1 calc R . .
C70 C 0.6659(7) 0.7876(7) 0.2976(5) 0.068(3) Uani 1 1 d . . .
H70 H 0.7136 0.7586 0.3019 0.082 Uiso 1 1 calc R . .
C71 C 0.5483(5) 0.8418(6) 0.3469(4) 0.0441(18) Uani 1 1 d . . .
C72 C 0.4970(5) 0.8530(5) 0.4069(4) 0.0430(18) Uani 1 1 d . . .
O18 O 0.2715(8) 0.2966(8) 0.1256(6) 0.168(4) Uani 1 1 d U . .
O19 O 0.570(2) 0.3552(13) 0.1674(10) 0.197(12) Uani 0.50 1 d P . .
O20 O 0.1014(19) 0.157(2) 0.0704(13) 0.240(16) Uani 0.50 1 d P . .
O21' O 0.9063(17) 0.958(2) 0.5869(10) 0.219(15) Uani 0.50 1 d P . .
O22 O 0.1478(19) 0.9070(19) 0.3523(14) 0.189(9) Uani 0.50 1 d PU . .
O23 O 0.168(2) 0.014(2) 0.2835(15) 0.217(11) Uani 0.50 1 d PU . .
O24 O 0.8420(19) 0.3250(18) 0.2923(13) 0.183(9) Uani 0.50 1 d PU . .
O24' O 0.721(4) 0.333(2) 0.2452(16) 0.16(2) Uani 0.25 1 d P . .
O25 O 0.8066(11) 0.7613(11) 0.4306(8) 0.097(5) Uani 0.50 1 d P C 3
O25A O 0.931(3) 0.837(3) 0.464(2) 0.124(15) Uani 0.25 1 d P D 4
O25B O 1.007(3) 0.865(4) 0.4397(16) 0.16(2) Uani 0.25 1 d P E 5
O26 O 0.701(4) 0.262(3) 0.3326(19) 0.17(2) Uani 0.25 1 d P . .

loop_
_atom_site_aniso_label
_atom_site_aniso_U_11
_atom_site_aniso_U_22
_atom_site_aniso_U_33
_atom_site_aniso_U_23
_atom_site_aniso_U_13
_atom_site_aniso_U_12
Cu1 0.0719(7) 0.0579(8) 0.0425(6) 0.0032(5) -0.0035(5) 0.0128(6)
Cu2 0.0841(8) 0.0795(9) 0.0501(6) 0.0300(6) 0.0176(5) 0.0496(7)
S1 0.0506(13) 0.0555(15) 0.0644(13) -0.0048(11) 0.0034(10) 0.0272(11)
S2 0.0600(14) 0.0716(17) 0.0497(12) 0.0276(12) 0.0163(10) 0.0304(13)
S3 0.0529(13) 0.0825(18) 0.0575(13) 0.0373(12) 0.0047(10) 0.0288(13)
S4 0.117(5) 0.074(4) 0.054(3) 0.020(3) 0.022(3) 0.064(4)
O6 0.158(16) 0.154(16) 0.157(17) 0.040(9) 0.029(9) 0.058(10)
O7 0.128(11) 0.083(10) 0.102(10) 0.027(7) 0.050(9) 0.061(9)
O8 0.131(12) 0.042(7) 0.088(8) 0.020(7) 0.023(8) 0.066(8)
S4' 0.103(9) 0.072(7) 0.130(10) 0.035(7) 0.054(8) 0.048(6)
O6' 0.15(3) 0.079(19) 0.17(3) 0.062(17) 0.13(3) 0.10(2)
O7' 0.31(5) 0.24(4) 0.17(3) 0.05(3) 0.15(4) 0.19(4)
O8' 0.19(2) 0.19(2) 0.20(2) 0.036(11) 0.037(10) 0.075(12)
O21 0.54(6) 0.072(13) 0.058(11) 0.013(9) 0.12(2) 0.07(2)
S5 0.143(3) 0.0544(18) 0.0651(16) 0.0189(13) -0.0045(16) 0.0192(18)
S6 0.0632(15) 0.082(2) 0.0470(12) 0.0052(12) 0.0117(11) 0.0246(14)
S7 0.0474(14) 0.094(2) 0.119(2) -0.0310(18) 0.0155(14) 0.0255(15)
S8 0.091(2) 0.248(5) 0.0623(18) 0.046(2) 0.0190(17) 0.096(3)
O1 0.054(4) 0.083(5) 0.068(4) 0.031(3) 0.025(3) 0.022(3)
O2 0.090(5) 0.112(6) 0.042(3) 0.013(3) 0.022(3) 0.031(4)
O3 0.089(5) 0.107(6) 0.101(5) 0.068(5) 0.040(4) 0.054(5)
O4 0.053(3) 0.074(4) 0.057(3) 0.020(3) 0.016(3) 0.022(3)
O5 0.072(4) 0.063(4) 0.054(3) 0.008(3) 0.002(3) 0.029(3)
O9 0.125(7) 0.104(6) 0.054(4) -0.011(4) 0.030(4) 0.020(5)
O10 0.079(5) 0.122(7) 0.076(5) 0.031(4) 0.030(4) 0.009(5)
O11 0.218(10) 0.097(7) 0.066(4) 0.009(4) 0.048(5) 0.087(7)
O12 0.075(5) 0.204(10) 0.058(4) -0.008(5) -0.011(4) 0.048(6)
O13 0.053(4) 0.070(5) 0.090(5) 0.008(4) -0.004(3) 0.022(4)
O14 0.121(6) 0.252(9) 0.126(6) 0.075(6) 0.038(5) 0.085(6)
O15 0.192(11) 0.252(15) 0.096(7) -0.005(8) -0.062(7) 0.079(11)
O16 0.140(8) 0.200(11) 0.119(7) 0.067(7) 0.047(6) 0.113(8)
O17 0.098(6) 0.173(9) 0.126(7) 0.095(7) -0.037(5) -0.015(6)
N1 0.045(4) 0.078(6) 0.034(4) -0.012(4) 0.003(3) 0.014(4)
N2 0.058(4) 0.058(5) 0.054(4) 0.014(4) 0.011(3) 0.015(4)
N3 0.047(4) 0.072(6) 0.044(4) -0.004(4) 0.009(3) 0.016(4)
N4 0.047(4) 0.048(5) 0.046(4) 0.008(3) 0.007(3) 0.015(4)
N5 0.054(4) 0.077(6) 0.060(5) 0.025(4) 0.017(4) 0.027(4)
N6 0.089(6) 0.093(7) 0.045(4) 0.029(4) 0.013(4) 0.046(5)
N7 0.057(4) 0.056(5) 0.048(4) 0.010(3) 0.014(3) 0.019(4)
N8 0.060(4) 0.060(5) 0.042(4) 0.018(3) 0.013(3) 0.030(4)
C1 0.044(4) 0.045(5) 0.037(4) 0.005(3) 0.006(3) 0.019(4)
C2 0.051(5) 0.044(5) 0.039(4) 0.007(4) 0.003(4) 0.018(4)
C3 0.040(4) 0.045(5) 0.036(4) 0.011(3) 0.002(3) 0.019(4)
C4 0.037(4) 0.060(6) 0.039(4) 0.009(4) 0.002(3) 0.022(4)
C5 0.045(4) 0.046(5) 0.037(4) 0.019(3) 0.004(3) 0.019(4)
C6 0.037(4) 0.058(6) 0.043(4) 0.009(4) 0.006(4) 0.012(4)
C7 0.080(7) 0.072(7) 0.048(5) 0.034(4) 0.016(5) 0.050(6)
C8 0.128(9) 0.122(11) 0.093(8) 0.085(8) 0.065(7) 0.094(9)
C9 0.229(17) 0.111(12) 0.091(8) 0.077(9) 0.105(11) 0.134(13)
C10 0.182(13) 0.070(8) 0.066(7) 0.040(6) 0.057(9) 0.075(9)
C11 0.119(9) 0.060(7) 0.044(5) 0.019(5) 0.005(5) 0.046(7)
C12 0.086(7) 0.054(6) 0.043(4) 0.020(4) 0.009(5) 0.042(6)
C13 0.086(7) 0.045(6) 0.052(5) 0.004(4) -0.001(5) 0.014(5)
C14 0.068(6) 0.052(6) 0.055(5) 0.004(4) 0.009(4) 0.022(5)
C15 0.047(5) 0.049(6) 0.048(5) -0.003(4) 0.016(4) 0.014(4)
C16 0.037(5) 0.065(7) 0.058(5) -0.003(4) -0.003(4) 0.006(4)
C17 0.041(5) 0.070(7) 0.074(6) -0.015(5) 0.005(4) 0.014(5)
C18 0.069(6) 0.067(7) 0.052(6) -0.007(5) 0.015(5) 0.003(5)
C19 0.043(5) 0.066(7) 0.067(6) -0.019(5) 0.001(4) 0.027(5)
C20 0.057(6) 0.115(10) 0.062(6) -0.026(6) 0.003(5) 0.046(7)
C21 0.056(6) 0.132(11) 0.051(5) 0.000(6) 0.002(5) 0.058(7)
C22 0.060(6) 0.079(7) 0.067(6) 0.021(5) 0.023(5) 0.042(5)
C23 0.043(5) 0.062(6) 0.052(5) -0.001(4) 0.007(4) 0.031(5)
C24 0.046(5) 0.071(7) 0.053(5) 0.002(5) 0.001(4) 0.039(5)
C25 0.058(6) 0.086(8) 0.055(6) -0.008(5) 0.011(4) 0.005(6)
C26 0.067(7) 0.127(12) 0.067(8) -0.031(7) 0.015(6) -0.002(7)
C27 0.046(6) 0.188(16) 0.042(6) 0.004(8) 0.004(5) 0.014(8)
C28 0.044(5) 0.135(11) 0.045(6) 0.019(7) 0.007(4) 0.018(6)
C29 0.071(8) 0.174(16) 0.065(8) 0.038(10) 0.019(6) 0.017(10)
C30 0.070(8) 0.197(17) 0.111(11) 0.112(11) 0.034(8) 0.041(11)
C31 0.051(6) 0.098(10) 0.091(8) 0.046(7) 0.025(5) 0.021(6)
C32 0.068(7) 0.111(11) 0.123(10) 0.078(9) 0.035(7) 0.026(7)
C33 0.062(7) 0.059(8) 0.138(11) 0.023(7) 0.017(7) 0.008(6)
C34 0.069(6) 0.065(8) 0.075(6) 0.013(6) 0.019(5) 0.018(6)
C35 0.039(5) 0.086(8) 0.060(6) 0.031(5) 0.016(4) 0.016(5)
C36 0.032(4) 0.098(8) 0.050(5) 0.020(6) 0.010(4) 0.019(5)
C37 0.053(6) 0.078(8) 0.076(7) -0.006(5) 0.009(5) 0.007(6)
C38 0.045(6) 0.107(11) 0.115(10) -0.038(8) -0.002(7) 0.020(7)
C39 0.046(6) 0.102(10) 0.068(7) -0.031(6) -0.014(5) 0.031(7)
C40 0.056(6) 0.095(8) 0.047(5) -0.007(5) 0.005(4) 0.043(6)
C41 0.066(7) 0.131(11) 0.050(6) -0.010(6) 0.004(5) 0.061(8)
C42 0.094(8) 0.126(11) 0.052(6) 0.030(6) 0.028(6) 0.076(8)
C43 0.062(6) 0.083(8) 0.040(5) 0.008(5) 0.016(4) 0.044(6)
C44 0.074(7) 0.090(8) 0.063(6) 0.028(5) 0.039(5) 0.051(7)
C45 0.062(6) 0.060(7) 0.083(7) 0.008(5) 0.020(5) 0.024(5)
C46 0.058(6) 0.060(7) 0.064(6) 0.011(5) 0.008(4) 0.025(5)
C47 0.044(5) 0.066(6) 0.044(4) 0.006(4) 0.016(4) 0.033(5)
C48 0.038(5) 0.075(7) 0.041(4) -0.004(4) 0.009(4) 0.026(5)
C49 0.058(6) 0.083(9) 0.085(7) 0.025(6) 0.020(5) 0.033(6)
C50 0.058(7) 0.088(10) 0.120(10) -0.010(8) 0.033(6) 0.004(7)
C51 0.075(8) 0.067(9) 0.177(14) 0.064(10) 0.037(9) 0.036(7)
C52 0.038(5) 0.103(10) 0.102(9) 0.037(8) 0.013(6) 0.023(6)
C53 0.049(6) 0.075(9) 0.156(12) 0.060(9) 0.012(8) 0.019(6)
C54 0.043(6) 0.123(13) 0.181(14) 0.117(11) 0.024(8) 0.034(7)
C55 0.050(6) 0.118(10) 0.080(7) 0.058(7) 0.019(5) 0.042(6)
C56 0.062(7) 0.157(14) 0.118(11) 0.098(11) 0.020(7) 0.048(8)
C57 0.091(8) 0.180(15) 0.055(6) 0.049(8) 0.013(6) 0.060(10)
C58 0.106(9) 0.133(11) 0.067(7) 0.043(7) 0.015(6) 0.062(8)
C59 0.044(5) 0.078(8) 0.072(6) 0.039(6) 0.015(4) 0.027(5)
C60 0.043(5) 0.064(7) 0.094(7) 0.046(6) 0.024(5) 0.032(5)
C61 0.070(6) 0.068(7) 0.071(6) 0.007(5) 0.022(5) 0.013(6)
C62 0.057(6) 0.082(9) 0.100(9) -0.018(7) 0.035(6) 0.005(6)
C63 0.063(6) 0.066(8) 0.104(9) -0.006(6) 0.017(6) 0.024(6)
C64 0.046(5) 0.049(6) 0.077(6) -0.010(5) 0.003(5) 0.012(5)
C65 0.068(7) 0.065(7) 0.097(8) 0.013(6) -0.027(6) 0.028(6)
C66 0.074(7) 0.067(7) 0.080(7) 0.027(6) -0.023(6) 0.020(6)
C67 0.052(5) 0.060(6) 0.047(5) 0.014(4) -0.009(4) 0.003(5)
C68 0.074(7) 0.077(7) 0.037(5) 0.016(4) -0.004(5) 0.000(6)
C69 0.063(6) 0.094(8) 0.044(5) 0.020(5) 0.019(4) 0.019(6)
C70 0.073(6) 0.084(8) 0.053(5) 0.014(5) 0.018(5) 0.031(6)
C71 0.041(4) 0.043(5) 0.049(4) 0.014(4) 0.002(4) 0.015(4)
C72 0.034(4) 0.035(5) 0.061(5) 0.010(4) 0.001(4) 0.015(4)
O18 0.172(8) 0.154(8) 0.187(8) 0.015(6) 0.037(6) 0.076(6)
O19 0.34(3) 0.069(13) 0.113(15) -0.041(10) 0.084(18) -0.007(17)
O20 0.17(2) 0.31(4) 0.18(2) -0.11(2) 0.033(17) 0.08(2)
O21' 0.17(2) 0.40(4) 0.112(15) -0.042(19) -0.054(14) 0.20(3)
O22 0.174(12) 0.196(13) 0.200(13) 0.025(9) 0.002(9) 0.081(9)
O23 0.199(13) 0.216(14) 0.212(14) -0.011(9) 0.058(10) 0.063(10)
O24 0.194(12) 0.171(12) 0.180(12) 0.038(9) 0.028(9) 0.054(9)
O24' 0.36(7) 0.09(3) 0.07(2) -0.009(17) 0.06(3) 0.12(4)
O25 0.105(11) 0.089(12) 0.108(11) 0.016(9) 0.020(9) 0.051(10)
O25A 0.15(3) 0.08(3) 0.12(3) -0.02(2) -0.10(3) 0.06(3)
O25B 0.08(2) 0.27(6) 0.039(17) 0.04(2) -0.036(17) -0.04(3)
O26 0.25(5) 0.14(3) 0.14(3) -0.08(2) -0.09(3) 0.18(4)

loop_
_atom_type_symbol
_atom_type_description
_atom_type_scat_dispersion_real
_atom_type_scat_dispersion_imag
_atom_type_scat_source
C C 0.0033 0.0016 'International Tables Vol C Tables 4.2.6.8 and 6.1.1.4'
H H 0.0000 0.0000 'International Tables Vol C Tables 4.2.6.8 and 6.1.1.4'
N N 0.0061 0.0033 'International Tables Vol C Tables 4.2.6.8 and 6.1.1.4'
O O 0.0106 0.0060 'International Tables Vol C Tables 4.2.6.8 and 6.1.1.4'
S S 0.1246 0.1234 'International Tables Vol C Tables 4.2.6.8 and 6.1.1.4'
Cu Cu 0.3201 1.2651 'International Tables Vol C Tables 4.2.6.8 and 6.1.1.4'

loop_
_geom_angle_atom_site_label_1
_geom_angle_atom_site_label_2
_geom_angle_atom_site_label_3
_geom_angle
N4 Cu1 N2 173.8(3)
N4 Cu1 N1 102.6(3)
N2 Cu1 N1 82.3(3)
N4 Cu1 N3 82.4(3)
N2 Cu1 N3 96.4(3)
N1 Cu1 N3 139.1(3)
N4 Cu1 O4 82.9(2)
N2 Cu1 O4 91.5(2)
N1 Cu1 O4 118.7(2)
N3 Cu1 O4 102.2(2)
N6 Cu2 N8 177.4(3)
N6 Cu2 N5 81.4(3)
N8 Cu2 N5 96.3(3)
N6 Cu2 O17 91.1(3)
N8 Cu2 O17 91.5(3)
N5 Cu2 O17 150.1(3)
N6 Cu2 N7 100.0(3)
N8 Cu2 N7 80.0(3)
N5 Cu2 N7 118.1(3)
O17 Cu2 N7 91.7(4)
C23 S1 C1 101.5(3)
O3 S2 O2 113.6(4)
O3 S2 O4 112.4(4)
O2 S2 O4 112.3(4)
O3 S2 C3 105.9(4)
O2 S2 C3 106.6(4)
O4 S2 C3 105.4(3)
C7 S3 C5 104.2(3)
O6 S4 O8 113.7(14)
O6 S4 O7 115.3(14)
O8 S4 O7 110.8(8)
O6 S4 C9 101.4(13)
O8 S4 C9 97.5(8)
O7 S4 C9 116.7(8)
O6' S4' O8' 129(2)
O6' S4' O7' 90(2)
O8' S4' O7' 100(2)
O6' S4' C9 104.8(12)
O8' S4' C9 112(2)
O7' S4' C9 119.4(13)
C13 S5 C11 100.9(4)
O10 S6 O12 113.6(5)
O10 S6 O11 113.4(5)
O12 S6 O11 110.3(6)
O10 S6 C15 107.0(4)
O12 S6 C15 106.4(4)
O11 S6 C15 105.5(4)
C19 S7 C17 101.0(4)
O14 S8 O16 126.2(8)
O14 S8 O15 105.9(7)
O16 S8 O15 104.5(7)
O14 S8 C21 107.5(5)
O16 S8 C21 107.6(5)
O15 S8 C21 102.7(7)
C6 O1 H1 109.5
S2 O4 Cu1 119.8(3)
C12 O5 H5 109.5
C18 O9 H9 109.5
C24 O13 H13 109.5
C25 N1 C36 117.0(8)
C25 N1 Cu1 131.9(7)
C36 N1 Cu1 110.2(6)
C34 N2 C35 119.0(8)
C34 N2 Cu1 128.7(6)
C35 N2 Cu1 112.3(6)
C37 N3 C48 118.8(8)
C37 N3 Cu1 130.7(7)
C48 N3 Cu1 110.4(6)
C46 N4 C47 118.4(7)
C46 N4 Cu1 129.0(6)
C47 N4 Cu1 112.1(6)
C49 N5 C60 117.4(9)
C49 N5 Cu2 130.9(7)
C60 N5 Cu2 111.6(7)
C58 N6 C59 119.3(8)
C58 N6 Cu2 127.0(8)
C59 N6 Cu2 113.5(6)
C61 N7 C72 118.2(8)
C61 N7 Cu2 132.0(6)
C72 N7 Cu2 109.6(5)
C70 N8 C71 119.1(7)
C70 N8 Cu2 125.7(6)
C71 N8 Cu2 114.9(5)
C6 C1 C2 120.6(7)
C6 C1 S1 120.9(6)
C2 C1 S1 118.3(6)
C1 C2 C3 119.6(7)
C1 C2 H2 120.2
C3 C2 H2 120.2
C4 C3 C2 119.5(7)
C4 C3 S2 120.5(5)
C2 C3 S2 119.9(5)
C3 C4 C5 121.2(7)
C3 C4 H4 119.4
C5 C4 H4 119.4
C4 C5 C6 118.8(7)
C4 C5 S3 120.2(5)
C6 C5 S3 120.5(6)
O1 C6 C1 121.3(7)
O1 C6 C5 118.5(7)
C1 C6 C5 120.2(7)
C12 C7 C8 117.5(10)
C12 C7 S3 121.8(7)
C8 C7 S3 120.3(9)
C7 C8 C9 119.4(12)
C7 C8 H8 120.3
C9 C8 H8 120.3
C10 C9 C8 122.5(11)
C10 C9 S4' 103.7(13)
C8 C9 S4' 132.2(13)
C10 C9 S4 132.8(12)
C8 C9 S4 104.5(13)
S4' C9 S4 33.0(4)
C11 C10 C9 117.2(12)
C11 C10 H10 121.4
C9 C10 H10 121.4
C10 C11 C12 121.8(11)
C10 C11 S5 116.6(10)
C12 C11 S5 121.3(8)
O5 C12 C7 121.0(8)
O5 C12 C11 117.4(9)
C7 C12 C11 121.5(9)
C14 C13 C18 119.4(8)
C14 C13 S5 120.0(7)
C18 C13 S5 120.4(7)
C15 C14 C13 121.0(8)
C15 C14 H14 119.5
C13 C14 H14 119.5
C14 C15 C16 120.1(8)
C14 C15 S6 119.9(6)
C16 C15 S6 120.0(7)
C17 C16 C15 121.5(8)
C17 C16 H16 119.3
C15 C16 H16 119.3
C16 C17 C18 118.7(8)
C16 C17 S7 121.5(8)
C18 C17 S7 119.6(7)
O9 C18 C13 120.1(10)
O9 C18 C17 120.5(10)
C13 C18 C17 119.2(8)
C24 C19 C20 119.6(10)
C24 C19 S7 121.3(8)
C20 C19 S7 119.1(8)
C21 C20 C19 120.6(9)
C21 C20 H20 119.7
C19 C20 H20 119.7
C20 C21 C22 119.5(10)
C20 C21 S8 121.5(9)
C22 C21 S8 119.1(10)
C21 C22 C23 120.9(10)
C21 C22 H22 119.6
C23 C22 H22 119.6
C24 C23 C22 118.7(8)
C24 C23 S1 121.0(6)
C22 C23 S1 120.1(8)
O13 C24 C23 120.9(8)
O13 C24 C19 118.5(9)
C23 C24 C19 120.7(9)
N1 C25 C26 124.1(12)
N1 C25 H25 117.9
C26 C25 H25 117.9
C27 C26 C25 118.6(12)
C27 C26 H26 120.7
C25 C26 H26 120.7
C26 C27 C28 119.4(11)
C26 C27 H27 120.3
C28 C27 H27 120.3
C36 C28 C29 121.3(13)
C36 C28 C27 117.5(12)
C29 C28 C27 121.2(12)
C30 C29 C28 119.7(13)
C30 C29 H29 120.1
C28 C29 H29 120.1
C29 C30 C31 123.0(13)
C29 C30 H30 118.5
C31 C30 H30 118.5
C32 C31 C35 117.9(10)
C32 C31 C30 126.2(12)
C35 C31 C30 115.9(12)
C33 C32 C31 119.1(10)
C33 C32 H32 120.4
C31 C32 H32 120.4
C32 C33 C34 120.0(11)
C32 C33 H33 120.0
C34 C33 H33 120.0
N2 C34 C33 121.5(10)
N2 C34 H34 119.3
C33 C34 H34 119.3
N2 C35 C31 122.5(10)
N2 C35 C36 117.2(8)
C31 C35 C36 120.2(9)
N1 C36 C28 123.3(10)
N1 C36 C35 117.0(8)
C28 C36 C35 119.7(10)
N3 C37 C38 121.2(11)
N3 C37 H37 119.4
C38 C37 H37 119.4
C39 C38 C37 121.2(12)
C39 C38 H38 119.4
C37 C38 H38 119.4
C38 C39 C40 119.1(10)
C38 C39 H39 120.4
C40 C39 H39 120.4
C39 C40 C48 118.0(10)
C39 C40 C41 124.5(10)
C48 C40 C41 117.6(10)
C42 C41 C40 121.3(9)
C42 C41 H41 119.3
C40 C41 H41 119.3
C41 C42 C43 122.0(10)
C41 C42 H42 119.0
C43 C42 H42 119.0
C44 C43 C47 117.5(8)
C44 C43 C42 125.0(10)
C47 C43 C42 117.5(10)
C45 C44 C43 119.7(9)
C45 C44 H44 120.2
C43 C44 H44 120.2
C44 C45 C46 119.2(10)
C44 C45 H45 120.4
C46 C45 H45 120.4
N4 C46 C45 122.8(9)
N4 C46 H46 118.6
C45 C46 H46 118.6
N4 C47 C43 122.4(8)
N4 C47 C48 117.4(8)
C43 C47 C48 120.2(8)
N3 C48 C40 121.5(9)
N3 C48 C47 117.2(7)
C40 C48 C47 121.3(9)
N5 C49 C50 121.5(10)
N5 C49 H49 119.2
C50 C49 H49 119.2
C51 C50 C49 118.4(12)
C51 C50 H50 120.8
C49 C50 H50 120.8
C52 C51 C50 120.5(12)
C52 C51 H51 119.7
C50 C51 H51 119.7
C60 C52 C51 117.0(11)
C60 C52 C53 122.6(12)
C51 C52 C53 120.4(13)
C54 C53 C52 118.8(13)
C54 C53 H53 120.6
C52 C53 H53 120.6
C53 C54 C55 121.6(12)
C53 C54 H54 119.2
C55 C54 H54 119.2
C59 C55 C56 115.6(12)
C59 C55 C54 119.2(12)
C56 C55 C54 125.1(11)
C57 C56 C55 121.7(11)
C57 C56 H56 119.1
C55 C56 H56 119.1
C56 C57 C58 119.2(12)
C56 C57 H57 120.4
C58 C57 H57 120.4
N6 C58 C57 119.8(12)
N6 C58 H58 120.1
C57 C58 H58 120.1
N6 C59 C55 124.1(10)
N6 C59 C60 116.5(8)
C55 C59 C60 119.3(10)
N5 C60 C52 125.0(10)
N5 C60 C59 116.5(9)
C52 C60 C59 118.5(9)
N7 C61 C62 121.4(10)
N7 C61 H61 119.3
C62 C61 H61 119.3
C63 C62 C61 119.5(10)
C63 C62 H62 120.3
C61 C62 H62 120.3
C64 C63 C62 120.0(10)
C64 C63 H63 120.0
C62 C63 H63 120.0
C63 C64 C72 118.1(9)
C63 C64 C65 123.3(10)
C72 C64 C65 118.4(8)
C66 C65 C64 120.4(9)
C66 C65 H65 119.8
C64 C65 H65 119.8
C65 C66 C67 122.9(9)
C65 C66 H66 118.5
C67 C66 H66 118.5
C68 C67 C71 116.5(8)
C68 C67 C66 125.9(9)
C71 C67 C66 117.6(8)
C69 C68 C67 121.3(8)
C69 C68 H68 119.3
C67 C68 H68 119.3
C68 C69 C70 119.3(8)
C68 C69 H69 120.3
C70 C69 H69 120.3
N8 C70 C69 122.3(9)
N8 C70 H70 118.8
C69 C70 H70 118.8
N8 C71 C67 121.4(7)
N8 C71 C72 117.5(6)
C67 C71 C72 121.1(7)
N7 C72 C64 122.7(8)
N7 C72 C71 117.7(6)
C64 C72 C71 119.5(7)

loop_
_geom_bond_atom_site_label_1
_geom_bond_atom_site_label_2
_geom_bond_distance
Cu1 N4 1.981(7)
Cu1 N2 1.992(7)
Cu1 N1 2.031(6)
Cu1 N3 2.056(7)
Cu1 O4 2.283(5)
Cu2 N6 1.971(7)
Cu2 N8 1.987(6)
Cu2 N5 2.027(8)
Cu2 O17 2.095(9)
Cu2 N7 2.147(7)
S1 C23 1.770(8)
S1 C1 1.792(7)
S2 O3 1.429(6)
S2 O2 1.437(7)
S2 O4 1.459(6)
S2 C3 1.773(7)
S3 C7 1.760(10)
S3 C5 1.788(7)
S4 O6 1.420(10)
S4 O8 1.427(8)
S4 O7 1.429(9)
S4 C9 1.911(14)
S4' O6' 1.414(10)
S4' O8' 1.420(10)
S4' O7' 1.440(10)
S4' C9 1.843(14)
S5 C13 1.772(9)
S5 C11 1.775(12)
S6 O10 1.411(7)
S6 O12 1.426(7)
S6 O11 1.437(8)
S6 C15 1.769(8)
S7 C19 1.765(10)
S7 C17 1.770(9)
S8 O14 1.310(9)
S8 O16 1.393(9)
S8 O15 1.525(12)
S8 C21 1.780(11)
O1 C6 1.356(9)
O1 H1 0.8200
O5 C12 1.358(10)
O5 H5 0.8200
O9 C18 1.339(10)
O9 H9 0.8200
O13 C24 1.337(10)
O13 H13 0.8200
N1 C25 1.286(11)
N1 C36 1.369(11)
N2 C34 1.310(11)
N2 C35 1.344(10)
N3 C37 1.327(11)
N3 C48 1.355(11)
N4 C46 1.308(10)
N4 C47 1.370(9)
N5 C49 1.306(12)
N5 C60 1.350(10)
N6 C58 1.318(13)
N6 C59 1.349(11)
N7 C61 1.325(10)
N7 C72 1.339(9)
N8 C70 1.324(10)
N8 C71 1.342(9)
C1 C6 1.360(10)
C1 C2 1.379(10)
C2 C3 1.401(10)
C2 H2 0.9300
C3 C4 1.361(10)
C4 C5 1.383(10)
C4 H4 0.9300
C5 C6 1.401(10)
C7 C12 1.365(12)
C7 C8 1.385(12)
C8 C9 1.408(18)
C8 H8 0.9300
C9 C10 1.356(19)
C10 C11 1.353(14)
C10 H10 0.9300
C11 C12 1.390(12)
C13 C14 1.383(11)
C13 C18 1.406(13)
C14 C15 1.360(11)
C14 H14 0.9300
C15 C16 1.381(11)
C16 C17 1.371(11)
C16 H16 0.9300
C17 C18 1.416(13)
C19 C24 1.385(11)
C19 C20 1.402(14)
C20 C21 1.353(15)
C20 H20 0.9300
C21 C22 1.389(13)
C22 C23 1.404(11)
C22 H22 0.9300
C23 C24 1.370(12)
C25 C26 1.398(14)
C25 H25 0.9300
C26 C27 1.356(17)
C26 H26 0.9300
C27 C28 1.393(17)
C27 H27 0.9300
C28 C36 1.374(12)
C28 C29 1.393(17)
C29 C30 1.299(18)
C29 H29 0.9300
C30 C31 1.476(17)
C30 H30 0.9300
C31 C32 1.380(15)
C31 C35 1.393(13)
C32 C33 1.358(15)
C32 H32 0.9300
C33 C34 1.400(14)
C33 H33 0.9300
C34 H34 0.9300
C35 C36 1.412(13)
C37 C38 1.383(14)
C37 H37 0.9300
C38 C39 1.334(16)
C38 H38 0.9300
C39 C40 1.390(14)
C39 H39 0.9300
C40 C48 1.401(11)
C40 C41 1.412(14)
C41 C42 1.351(14)
C41 H41 0.9300
C42 C43 1.423(13)
C42 H42 0.9300
C43 C44 1.391(13)
C43 C47 1.398(12)
C44 C45 1.372(12)
C44 H44 0.9300
C45 C46 1.397(12)
C45 H45 0.9300
C46 H46 0.9300
C47 C48 1.408(11)
C49 C50 1.413(15)
C49 H49 0.9300
C50 C51 1.362(16)
C50 H50 0.9300
C51 C52 1.362(16)
C51 H51 0.9300
C52 C60 1.351(14)
C52 C53 1.416(15)
C53 C54 1.301(17)
C53 H53 0.9300
C54 C55 1.421(16)
C54 H54 0.9300
C55 C59 1.387(12)
C55 C56 1.388(17)
C56 C57 1.339(17)
C56 H56 0.9300
C57 C58 1.437(14)
C57 H57 0.9300
C58 H58 0.9300
C59 C60 1.403(13)
C61 C62 1.408(14)
C61 H61 0.9300
C62 C63 1.357(14)
C62 H62 0.9300
C63 C64 1.350(13)
C63 H63 0.9300
C64 C72 1.405(10)
C64 C65 1.448(13)
C65 C66 1.340(13)
C65 H65 0.9300
C66 C67 1.410(13)
C66 H66 0.9300
C67 C68 1.381(12)
C67 C71 1.409(10)
C68 C69 1.332(13)
C68 H68 0.9300
C69 C70 1.364(11)
C69 H69 0.9300
C70 H70 0.9300
C71 C72 1.418(10)

loop_
_geom_torsion_atom_site_label_1
_geom_torsion_atom_site_label_2
_geom_torsion_atom_site_label_3
_geom_torsion_atom_site_label_4
_geom_torsion
O3 S2 O4 Cu1 97.4(4)
O2 S2 O4 Cu1 -32.1(5)
C3 S2 O4 Cu1 -147.7(4)
N4 Cu1 O4 S2 101.2(4)
N2 Cu1 O4 S2 -81.4(4)
N1 Cu1 O4 S2 0.7(5)
N3 Cu1 O4 S2 -178.2(4)
N4 Cu1 N1 C25 6.8(8)
N2 Cu1 N1 C25 -177.0(8)
N3 Cu1 N1 C25 -86.1(9)
O4 Cu1 N1 C25 95.6(8)
N4 Cu1 N1 C36 175.6(5)
N2 Cu1 N1 C36 -8.2(5)
N3 Cu1 N1 C36 82.7(7)
O4 Cu1 N1 C36 -95.6(5)
N4 Cu1 N2 C34 -30(3)
N1 Cu1 N2 C34 -173.1(8)
N3 Cu1 N2 C34 48.0(8)
O4 Cu1 N2 C34 -54.4(8)
N4 Cu1 N2 C35 152(2)
N1 Cu1 N2 C35 8.5(5)
N3 Cu1 N2 C35 -130.3(6)
O4 Cu1 N2 C35 127.3(6)
N4 Cu1 N3 C37 -171.8(8)
N2 Cu1 N3 C37 14.3(8)
N1 Cu1 N3 C37 -71.3(9)
O4 Cu1 N3 C37 107.2(7)
N4 Cu1 N3 C48 5.2(5)
N2 Cu1 N3 C48 -168.7(5)
N1 Cu1 N3 C48 105.7(6)
O4 Cu1 N3 C48 -75.8(5)
N2 Cu1 N4 C46 -99(3)
N1 Cu1 N4 C46 43.2(7)
N3 Cu1 N4 C46 -178.1(7)
O4 Cu1 N4 C46 -74.7(7)
N2 Cu1 N4 C47 72(3)
N1 Cu1 N4 C47 -145.3(5)
N3 Cu1 N4 C47 -6.6(5)
O4 Cu1 N4 C47 96.8(5)
N6 Cu2 N5 C49 176.0(8)
N8 Cu2 N5 C49 -2.9(8)
O17 Cu2 N5 C49 -107.0(9)
N7 Cu2 N5 C49 79.2(8)
N6 Cu2 N5 C60 -5.9(5)
N8 Cu2 N5 C60 175.2(5)
O17 Cu2 N5 C60 71.1(8)
N7 Cu2 N5 C60 -102.8(5)
N8 Cu2 N6 C58 -153(6)
N5 Cu2 N6 C58 -179.0(9)
O17 Cu2 N6 C58 30.1(9)
N7 Cu2 N6 C58 -61.8(9)
N8 Cu2 N6 C59 32(7)
N5 Cu2 N6 C59 6.1(6)
O17 Cu2 N6 C59 -144.8(7)
N7 Cu2 N6 C59 123.3(6)
N6 Cu2 N7 C61 3.5(8)
N8 Cu2 N7 C61 -179.1(8)
N5 Cu2 N7 C61 89.1(8)
O17 Cu2 N7 C61 -87.9(8)
N6 Cu2 N7 C72 179.5(6)
N8 Cu2 N7 C72 -3.1(5)
N5 Cu2 N7 C72 -94.9(6)
O17 Cu2 N7 C72 88.1(5)
N6 Cu2 N8 C70 -90(7)
N5 Cu2 N8 C70 -64.7(7)
O17 Cu2 N8 C70 86.4(8)
N7 Cu2 N8 C70 177.9(8)
N6 Cu2 N8 C71 96(6)
N5 Cu2 N8 C71 121.7(6)
O17 Cu2 N8 C71 -87.2(6)
N7 Cu2 N8 C71 4.2(6)
C23 S1 C1 C6 99.2(7)
C23 S1 C1 C2 -86.9(7)
C6 C1 C2 C3 -4.2(11)
S1 C1 C2 C3 -178.1(5)
C1 C2 C3 C4 2.7(11)
C1 C2 C3 S2 179.6(6)
O3 S2 C3 C4 167.6(7)
O2 S2 C3 C4 -71.2(7)
O4 S2 C3 C4 48.3(7)
O3 S2 C3 C2 -9.3(7)
O2 S2 C3 C2 112.0(6)
O4 S2 C3 C2 -128.6(6)
C2 C3 C4 C5 -1.2(11)
S2 C3 C4 C5 -178.1(6)
C3 C4 C5 C6 1.2(11)
C3 C4 C5 S3 172.7(6)
C7 S3 C5 C4 86.7(7)
C7 S3 C5 C6 -101.9(7)
C2 C1 C6 O1 -174.4(7)
S1 C1 C6 O1 -0.7(11)
C2 C1 C6 C5 4.2(12)
S1 C1 C6 C5 177.9(6)
C4 C5 C6 O1 176.0(7)
S3 C5 C6 O1 4.5(10)
C4 C5 C6 C1 -2.6(11)
S3 C5 C6 C1 -174.1(6)
C5 S3 C7 C12 76.3(7)
C5 S3 C7 C8 -111.0(7)
C12 C7 C8 C9 -0.7(12)
S3 C7 C8 C9 -173.7(7)
C7 C8 C9 C10 0.3(15)
C7 C8 C9 S4' -163.0(10)
C7 C8 C9 S4 176.2(6)
O6' S4' C9 C10 -146.9(17)
O8' S4' C9 C10 69(2)
O7' S4' C9 C10 -49(2)
O6' S4' C9 C8 19(2)
O8' S4' C9 C8 -126(2)
O7' S4' C9 C8 117(2)
O6' S4' C9 S4 57.9(15)
O8' S4' C9 S4 -87(2)
O7' S4' C9 S4 156(2)
O6 S4 C9 C10 -87.0(17)
O8 S4 C9 C10 29.2(14)
O7 S4 C9 C10 147.0(12)
O6 S4 C9 C8 97.7(15)
O8 S4 C9 C8 -146.1(9)
O7 S4 C9 C8 -28.3(9)
O6 S4 C9 S4' -53.4(14)
O8 S4 C9 S4' 62.8(10)
O7 S4 C9 S4' -179.4(10)
C8 C9 C10 C11 -0.2(16)
S4' C9 C10 C11 167.1(8)
S4 C9 C10 C11 -174.8(7)
C9 C10 C11 C12 0.5(14)
C9 C10 C11 S5 174.6(8)
C13 S5 C11 C10 111.4(8)
C13 S5 C11 C12 -74.5(7)
C8 C7 C12 O5 179.5(7)
S3 C7 C12 O5 -7.6(10)
C8 C7 C12 C11 1.1(11)
S3 C7 C12 C11 174.0(6)
C10 C11 C12 O5 -179.5(8)
S5 C11 C12 O5 6.7(10)
C10 C11 C12 C7 -1.0(12)
S5 C11 C12 C7 -174.9(6)
C11 S5 C13 C14 -77.8(8)
C11 S5 C13 C18 107.5(8)
C18 C13 C14 C15 -1.9(14)
S5 C13 C14 C15 -176.6(7)
C13 C14 C15 C16 1.3(13)
C13 C14 C15 S6 -179.7(7)
O10 S6 C15 C14 91.6(8)
O12 S6 C15 C14 -146.6(8)
O11 S6 C15 C14 -29.4(9)
O10 S6 C15 C16 -89.4(8)
O12 S6 C15 C16 32.4(9)
O11 S6 C15 C16 149.6(8)
C14 C15 C16 C17 -2.2(13)
S6 C15 C16 C17 178.9(7)
C15 C16 C17 C18 3.5(14)
C15 C16 C17 S7 177.8(7)
C19 S7 C17 C16 78.4(8)
C19 S7 C17 C18 -107.4(8)
C14 C13 C18 O9 178.4(9)
S5 C13 C18 O9 -6.9(13)
C14 C13 C18 C17 3.2(14)
S5 C13 C18 C17 177.9(7)
C16 C17 C18 O9 -179.2(8)
S7 C17 C18 O9 6.4(13)
C16 C17 C18 C13 -4.0(14)
S7 C17 C18 C13 -178.4(7)
C17 S7 C19 C24 79.2(7)
C17 S7 C19 C20 -103.7(7)
C24 C19 C20 C21 0.2(13)
S7 C19 C20 C21 -176.9(7)
C19 C20 C21 C22 -0.2(13)
C19 C20 C21 S8 -179.6(6)
O14 S8 C21 C20 119.2(10)
O16 S8 C21 C20 -102.2(10)
O15 S8 C21 C20 7.7(10)
O14 S8 C21 C22 -60.2(10)
O16 S8 C21 C22 78.4(8)
O15 S8 C21 C22 -171.7(8)
C20 C21 C22 C23 0.5(13)
S8 C21 C22 C23 179.9(6)
C21 C22 C23 C24 -0.8(11)
C21 C22 C23 S1 174.1(6)
C1 S1 C23 C24 -81.3(7)
C1 S1 C23 C22 103.9(6)
C22 C23 C24 O13 -179.3(7)
S1 C23 C24 O13 5.9(10)
C22 C23 C24 C19 0.7(11)
S1 C23 C24 C19 -174.1(6)
C20 C19 C24 O13 179.6(7)
S7 C19 C24 O13 -3.4(10)
C20 C19 C24 C23 -0.4(11)
S7 C19 C24 C23 176.6(6)
C36 N1 C25 C26 2.0(13)
Cu1 N1 C25 C26 170.1(7)
N1 C25 C26 C27 -0.4(16)
C25 C26 C27 C28 -1.7(16)
C26 C27 C28 C36 2.2(15)
C26 C27 C28 C29 179.2(10)
C36 C28 C29 C30 -2.2(18)
C27 C28 C29 C30 -179.1(12)
C28 C29 C30 C31 1(2)
C29 C30 C31 C32 178.0(13)
C29 C30 C31 C35 -0.7(17)
C35 C31 C32 C33 2.1(15)
C30 C31 C32 C33 -176.7(10)
C31 C32 C33 C34 -1.8(15)
C35 N2 C34 C33 3.4(13)
Cu1 N2 C34 C33 -174.8(7)
C32 C33 C34 N2 -1.0(15)
C34 N2 C35 C31 -3.1(13)
Cu1 N2 C35 C31 175.4(7)
C34 N2 C35 C36 174.1(8)
Cu1 N2 C35 C36 -7.4(9)
C32 C31 C35 N2 0.4(14)
C30 C31 C35 N2 179.2(8)
C32 C31 C35 C36 -176.7(9)
C30 C31 C35 C36 2.2(12)
C25 N1 C36 C28 -1.4(12)
Cu1 N1 C36 C28 -172.0(6)
C25 N1 C36 C35 177.3(8)
Cu1 N1 C36 C35 6.7(9)
C29 C28 C36 N1 -177.7(9)
C27 C28 C36 N1 -0.6(13)
C29 C28 C36 C35 3.6(14)
C27 C28 C36 C35 -179.3(8)
N2 C35 C36 N1 0.3(11)
C31 C35 C36 N1 177.6(7)
N2 C35 C36 C28 179.1(7)
C31 C35 C36 C28 -3.6(12)
C48 N3 C37 C38 2.7(12)
Cu1 N3 C37 C38 179.4(7)
N3 C37 C38 C39 1.0(15)
C37 C38 C39 C40 -2.9(16)
C38 C39 C40 C48 1.1(13)
C38 C39 C40 C41 -178.0(9)
C39 C40 C41 C42 178.3(9)
C48 C40 C41 C42 -0.9(12)
C40 C41 C42 C43 -1.7(13)
C41 C42 C43 C44 -177.5(8)
C41 C42 C43 C47 2.1(12)
C47 C43 C44 C45 -0.3(11)
C42 C43 C44 C45 179.3(8)
C43 C44 C45 C46 0.5(12)
C47 N4 C46 C45 1.9(12)
Cu1 N4 C46 C45 173.0(6)
C44 C45 C46 N4 -1.4(13)
C46 N4 C47 C43 -1.7(10)
Cu1 N4 C47 C43 -174.2(5)
C46 N4 C47 C48 179.5(7)
Cu1 N4 C47 C48 7.0(8)
C44 C43 C47 N4 0.9(11)
C42 C43 C47 N4 -178.7(7)
C44 C43 C47 C48 179.7(7)
C42 C43 C47 C48 0.0(10)
C37 N3 C48 C40 -4.4(11)
Cu1 N3 C48 C40 178.2(5)
C37 N3 C48 C47 174.4(7)
Cu1 N3 C48 C47 -3.0(8)
C39 C40 C48 N3 2.6(11)
C41 C40 C48 N3 -178.2(7)
C39 C40 C48 C47 -176.2(7)
C41 C40 C48 C47 3.0(11)
N4 C47 C48 N3 -2.6(10)
C43 C47 C48 N3 178.6(7)
N4 C47 C48 C40 176.2(6)
C43 C47 C48 C40 -2.6(10)
C60 N5 C49 C50 -2.4(13)
Cu2 N5 C49 C50 175.6(6)
N5 C49 C50 C51 0.6(14)
C49 C50 C51 C52 1.0(16)
C50 C51 C52 C60 -0.6(15)
C50 C51 C52 C53 177.0(9)
C60 C52 C53 C54 1.2(16)
C51 C52 C53 C54 -176.3(11)
C52 C53 C54 C55 -1.8(18)
C53 C54 C55 C59 0.5(16)
C53 C54 C55 C56 179.0(11)
C59 C55 C56 C57 1.0(15)
C54 C55 C56 C57 -177.6(10)
C55 C56 C57 C58 -3.9(17)
C59 N6 C58 C57 -4.9(15)
Cu2 N6 C58 C57 -179.6(7)
C56 C57 C58 N6 6.0(16)
C58 N6 C59 C55 2.0(14)
Cu2 N6 C59 C55 177.3(7)
C58 N6 C59 C60 179.3(9)
Cu2 N6 C59 C60 -5.4(10)
C56 C55 C59 N6 0.1(13)
C54 C55 C59 N6 178.8(8)
C56 C55 C59 C60 -177.1(8)
C54 C55 C59 C60 1.5(13)
C49 N5 C60 C52 2.9(12)
Cu2 N5 C60 C52 -175.4(7)
C49 N5 C60 C59 -176.8(8)
Cu2 N5 C60 C59 4.9(9)
C51 C52 C60 N5 -1.4(14)
C53 C52 C60 N5 -178.9(9)
C51 C52 C60 C59 178.3(9)
C53 C52 C60 C59 0.8(13)
N6 C59 C60 N5 0.2(11)
C55 C59 C60 N5 177.7(7)
N6 C59 C60 C52 -179.5(8)
C55 C59 C60 C52 -2.0(12)
C72 N7 C61 C62 0.1(13)
Cu2 N7 C61 C62 175.8(7)
N7 C61 C62 C63 -0.1(15)
C61 C62 C63 C64 0.3(15)
C62 C63 C64 C72 -0.6(14)
C62 C63 C64 C65 -176.7(9)
C63 C64 C65 C66 177.7(10)
C72 C64 C65 C66 1.6(14)
C64 C65 C66 C67 -0.6(15)
C65 C66 C67 C68 179.5(9)
C65 C66 C67 C71 -0.3(14)
C71 C67 C68 C69 -1.5(13)
C66 C67 C68 C69 178.8(9)
C67 C68 C69 C70 0.6(15)
C71 N8 C70 C69 -1.8(13)
Cu2 N8 C70 C69 -175.2(7)
C68 C69 C70 N8 1.0(15)
C70 N8 C71 C67 0.9(12)
Cu2 N8 C71 C67 175.0(6)
C70 N8 C71 C72 -178.8(7)
Cu2 N8 C71 C72 -4.7(9)
C68 C67 C71 N8 0.7(12)
C66 C67 C71 N8 -179.5(8)
C68 C67 C71 C72 -179.7(8)
C66 C67 C71 C72 0.1(12)
C61 N7 C72 C64 -0.3(12)
Cu2 N7 C72 C64 -177.0(6)
C61 N7 C72 C71 178.3(7)
Cu2 N7 C72 C71 1.7(8)
C63 C64 C72 N7 0.6(13)
C65 C64 C72 N7 176.9(8)
C63 C64 C72 C71 -178.0(8)
C65 C64 C72 C71 -1.7(12)
N8 C71 C72 N7 1.8(11)
C67 C71 C72 N7 -177.8(7)
N8 C71 C72 C64 -179.5(7)
C67 C71 C72 C64 0.9(11)
